data_4108890
loop_
_publ_author_name
'Jian Zhang'
'Shumei Chen'
'Areg Zingiryan'
'Xianhui Bu'

_publ_contact_author_address
;
Department of Chemistry and Biochemistry
California State University, Long Beach
1250 Bellflower Boulevard, Long Beach, CA 90840
;
_publ_contact_author_email xbu@csulb.edu
_publ_contact_author_name 'Xianhui Bu'
_publ_section_title
;
 Integrated Molecular Chirality, Absolute Helicity, and Intrinsic Chiral
 Topology in Three-Dimensional Open-Framework Materials
;
_journal_name_full 'Journal of the American Chemical Society'
_journal_page_first 17246
_journal_page_last 17247
_journal_paper_doi 10.1021/ja8075692
_journal_volume 130
_journal_year 2008
_chemical_formula_sum 'C24 H44 In N O10'
_chemical_formula_weight 621.43
_chemical_name_systematic
; 
 ? 
;
_space_group_IT_number 152
_symmetry_cell_setting trigonal
_symmetry_space_group_name_Hall 'P 31 2"'
_symmetry_space_group_name_H-M 'P 31 2 1'
_atom_sites_solution_hydrogens geom
_atom_sites_solution_primary direct
_atom_sites_solution_secondary difmap
_audit_creation_method SHELXL-97
_cell_angle_alpha 90.00
_cell_angle_beta 90.00
_cell_angle_gamma 120.00
_cell_formula_units_Z 3
_cell_length_a 12.7624(2)
_cell_length_b 12.7624(2)
_cell_length_c 17.6291(5)
_cell_measurement_reflns_used 6177
_cell_measurement_temperature 293(2)
_cell_measurement_theta_max 20.94
_cell_measurement_theta_min 2.17
_cell_volume 2486.71(9)
_computing_cell_refinement 'Bruker SMART'
_computing_data_collection 'Bruker SMART'
_computing_data_reduction 'Bruker SAINT'
_computing_molecular_graphics 'Bruker SHELXTL'
_computing_publication_material 'Bruker SHELXTL'
_computing_structure_refinement 'SHELXL-97 (Sheldrick, 1997)'
_computing_structure_solution 'SHELXS-97 (Sheldrick, 1990)'
_diffrn_ambient_temperature 293(2)
_diffrn_measured_fraction_theta_full 1.000
_diffrn_measured_fraction_theta_max 1.000
_diffrn_measurement_device_type 'CCD area detector'
_diffrn_measurement_method 'phi and omega scans'
_diffrn_radiation_monochromator graphite
_diffrn_radiation_source 'fine-focus sealed tube'
_diffrn_radiation_type MoK\a
_diffrn_radiation_wavelength 0.71073
_diffrn_reflns_av_R_equivalents 0.0716
_diffrn_reflns_av_sigmaI/netI 0.0334
_diffrn_reflns_limit_h_max 11
_diffrn_reflns_limit_h_min -12
_diffrn_reflns_limit_k_max 12
_diffrn_reflns_limit_k_min -12
_diffrn_reflns_limit_l_max 17
_diffrn_reflns_limit_l_min -17
_diffrn_reflns_number 13166
_diffrn_reflns_theta_full 25.05
_diffrn_reflns_theta_max 25.05
_diffrn_reflns_theta_min 1.84
_exptl_absorpt_coefficient_mu 0.749
_exptl_absorpt_correction_type none
_exptl_crystal_colour colorless
_exptl_crystal_density_diffrn 1.173
_exptl_crystal_description prism
_exptl_crystal_F_000 912
_exptl_crystal_size_max 0.22
_exptl_crystal_size_mid 0.16
_exptl_crystal_size_min 0.13
_refine_diff_density_max 0.816
_refine_diff_density_min -0.411
_refine_diff_density_rms 0.137
_refine_ls_abs_structure_details 'Flack H D (1983), Acta Cryst. A39, 876-881'
_refine_ls_abs_structure_Flack -0.01(7)
_refine_ls_extinction_method none
_refine_ls_goodness_of_fit_ref 1.167
_refine_ls_hydrogen_treatment constr
_refine_ls_matrix_type full
_refine_ls_number_parameters 145
_refine_ls_number_reflns 1793
_refine_ls_number_restraints 2
_refine_ls_restrained_S_all 1.169
_refine_ls_R_factor_all 0.0548
_refine_ls_R_factor_gt 0.0495
_refine_ls_shift/su_max 0.007
_refine_ls_shift/su_mean 0.002
_refine_ls_structure_factor_coef Fsqd
_refine_ls_weighting_details 'calc w=1/[\s^2^(Fo^2^)+(0.1042P)^2^+0.8679P] where P=(Fo^2^+2Fc^2^)/3'
_refine_ls_weighting_scheme calc
_refine_ls_wR_factor_gt 0.1454
_refine_ls_wR_factor_ref 0.1514
_reflns_number_gt 1641
_reflns_number_total 1793
_reflns_threshold_expression >2sigma(I)
_cod_data_source_file ja8075692_si_001_1.cif
_cod_data_source_block 1D
_cod_database_code 4108890

loop_
_symmetry_equiv_pos_as_xyz
'x, y, z'
'-y, x-y, z+1/3'
'-x+y, -x, z+2/3'
'y, x, -z'
'x-y, -y, -z+2/3'
'-x, -x+y, -z+1/3'

loop_
_atom_site_label
_atom_site_type_symbol
_atom_site_fract_x
_atom_site_fract_y
_atom_site_fract_z
_atom_site_U_iso_or_equiv
_atom_site_adp_type
_atom_site_occupancy
_atom_site_symmetry_multiplicity
_atom_site_calc_flag
_atom_site_refinement_flags
In1 In 0.0000 0.37204(7) 0.1667 0.0471(4) Uani 1 2 d S
O1 O 0.2057(7) 0.5026(8) 0.1548(4) 0.073(2) Uani 1 1 d .
O2 O 0.5161(8) 0.4936(7) 0.4142(4) 0.075(2) Uani 1 1 d .
O3 O 0.1411(6) 0.3153(8) 0.1800(3) 0.0584(17) Uani 1 1 d .
O4 O 0.6477(7) 0.6696(8) 0.3677(4) 0.081(2) Uani 1 1 d .
C1 C 0.3575(8) 0.4524(10) 0.1870(5) 0.059(3) Uani 1 1 d .
C2 C 0.4135(9) 0.5383(10) 0.2543(5) 0.066(3) Uani 1 1 d .
C3 C 0.5186(9) 0.5184(10) 0.2777(5) 0.058(2) Uani 1 1 d .
H3A H 0.5862 0.5636 0.2427 0.070 Uiso 1 1 calc R
C4 C 0.4700(14) 0.3846(13) 0.2654(7) 0.106(5) Uani 1 1 d .
H4A H 0.5327 0.3709 0.2448 0.128 Uiso 1 1 calc R
H4B H 0.4423 0.3412 0.3130 0.128 Uiso 1 1 calc R
C5 C 0.3664(13) 0.3416(14) 0.2104(8) 0.101(5) Uani 1 1 d .
H5A H 0.2916 0.2817 0.2342 0.121 Uiso 1 1 calc R
H5B H 0.3809 0.3052 0.1663 0.121 Uiso 1 1 calc R
C6 C 0.4293(11) 0.5113(16) 0.1109(6) 0.125(6) Uani 1 1 d .
H6A H 0.5128 0.5342 0.1175 0.188 Uiso 1 1 calc R
H6B H 0.4236 0.5816 0.0989 0.188 Uiso 1 1 calc R
H6C H 0.3951 0.4537 0.0704 0.188 Uiso 1 1 calc R
C7 C 0.3209(10) 0.5082(13) 0.3182(5) 0.079(4) Uani 1 1 d .
H7A H 0.2885 0.4254 0.3334 0.119 Uiso 1 1 calc R
H7B H 0.2565 0.5201 0.3005 0.119 Uiso 1 1 calc R
H7C H 0.3598 0.5602 0.3608 0.119 Uiso 1 1 calc R
C8 C 0.4584(16) 0.6745(12) 0.2340(9) 0.130(6) Uani 1 1 d .
H8A H 0.5189 0.7009 0.1951 0.195 Uiso 1 1 calc R
H8B H 0.4922 0.7237 0.2784 0.195 Uiso 1 1 calc R
H8C H 0.3913 0.6819 0.2162 0.195 Uiso 1 1 calc R
C9 C 0.2259(9) 0.4199(13) 0.1726(5) 0.055(3) Uani 1 1 d .
C10 C 0.5631(10) 0.5616(12) 0.3586(6) 0.070(3) Uani 1 1 d .
C11 C 0.0343(16) 0.0911(15) 0.2975(8) 0.135(6) Uiso 1 1 d D
H11A H 0.0883 0.1450 0.3355 0.203 Uiso 1 1 calc R
H11B H 0.0154 0.1361 0.2618 0.203 Uiso 1 1 calc R
H11C H 0.0722 0.0528 0.2716 0.203 Uiso 1 1 calc R
C12 C -0.172(3) -0.063(3) 0.2755(12) 0.36(2) Uiso 1 1 d D
H12A H -0.2443 -0.1243 0.2997 0.535 Uiso 1 1 calc R
H12B H -0.1455 -0.0997 0.2384 0.535 Uiso 1 1 calc R
H12C H -0.1887 -0.0056 0.2511 0.535 Uiso 1 1 calc R
N1 N -0.0758(14) 0.0000 0.3333 0.109(6) Uani 1 2 d S

loop_
_atom_site_aniso_label
_atom_site_aniso_U_11
_atom_site_aniso_U_22
_atom_site_aniso_U_33
_atom_site_aniso_U_23
_atom_site_aniso_U_13
_atom_site_aniso_U_12
In1 0.0492(6) 0.0505(5) 0.0412(5) 0.0002(2) 0.0004(4) 0.0246(3)
O1 0.064(5) 0.075(6) 0.076(5) -0.006(4) -0.009(4) 0.033(4)
O2 0.109(6) 0.081(5) 0.044(4) -0.005(4) -0.013(4) 0.053(5)
O3 0.042(4) 0.071(5) 0.056(4) 0.002(4) -0.003(3) 0.024(5)
O4 0.072(5) 0.105(6) 0.064(4) -0.029(4) -0.014(3) 0.042(6)
C1 0.059(6) 0.093(8) 0.031(4) -0.018(5) -0.005(4) 0.043(6)
C2 0.062(7) 0.070(7) 0.064(6) -0.005(5) -0.007(5) 0.032(6)
C3 0.048(5) 0.083(7) 0.047(5) -0.019(5) -0.002(4) 0.034(6)
C4 0.154(15) 0.125(11) 0.086(8) -0.045(8) -0.040(8) 0.104(11)
C5 0.089(9) 0.142(13) 0.107(9) -0.059(9) -0.031(8) 0.084(10)
C6 0.068(7) 0.190(17) 0.065(7) 0.004(9) 0.012(6) 0.025(10)
C7 0.074(8) 0.136(11) 0.056(5) -0.021(6) -0.004(5) 0.074(8)
C8 0.148(15) 0.067(9) 0.150(12) 0.005(9) -0.069(11) 0.035(10)
C9 0.046(6) 0.071(8) 0.046(5) -0.023(5) -0.007(4) 0.026(7)
C10 0.063(7) 0.103(10) 0.067(7) -0.042(7) -0.026(6) 0.058(7)
N1 0.108(9) 0.116(13) 0.107(11) 0.067(11) 0.034(5) 0.058(7)

loop_
_atom_type_symbol
_atom_type_description
_atom_type_scat_dispersion_real
_atom_type_scat_dispersion_imag
_atom_type_scat_source
C C 0.0033 0.0016 'International Tables Vol C Tables 4.2.6.8 and 6.1.1.4'
H H 0.0000 0.0000 'International Tables Vol C Tables 4.2.6.8 and 6.1.1.4'
N N 0.0061 0.0033 'International Tables Vol C Tables 4.2.6.8 and 6.1.1.4'
O O 0.0106 0.0060 'International Tables Vol C Tables 4.2.6.8 and 6.1.1.4'
In In -0.7276 1.3100 'International Tables Vol C Tables 4.2.6.8 and 6.1.1.4'

loop_
_geom_angle_atom_site_label_1
_geom_angle_atom_site_label_2
_geom_angle_atom_site_label_3
_geom_angle
_geom_angle_site_symmetry_1
_geom_angle_site_symmetry_3
O2 In1 O2 88.6(4) 5_565 3_564
O2 In1 O3 111.4(3) 5_565 .
O2 In1 O3 131.5(3) 3_564 .
O2 In1 O3 131.5(3) 5_565 6
O2 In1 O3 111.4(3) 3_564 6
O3 In1 O3 88.3(4) . 6
O2 In1 O1 86.5(3) 5_565 6
O2 In1 O1 80.9(3) 3_564 6
O3 In1 O1 141.1(3) . 6
O3 In1 O1 56.1(3) 6 6
O2 In1 O1 80.9(3) 5_565 .
O2 In1 O1 86.5(3) 3_564 .
O3 In1 O1 56.1(3) . .
O3 In1 O1 141.1(3) 6 .
O1 In1 O1 162.4(5) 6 .
O2 In1 O4 56.8(3) 5_565 5_565
O2 In1 O4 141.5(3) 3_564 5_565
O3 In1 O4 81.4(2) . 5_565
O3 In1 O4 85.1(3) 6 5_565
O1 In1 O4 80.6(2) 6 5_565
O1 In1 O4 102.4(3) . 5_565
O2 In1 O4 141.5(3) 5_565 3_564
O2 In1 O4 56.8(3) 3_564 3_564
O3 In1 O4 85.1(3) . 3_564
O3 In1 O4 81.4(2) 6 3_564
O1 In1 O4 102.4(3) 6 3_564
O1 In1 O4 80.6(2) . 3_564
O4 In1 O4 161.0(4) 5_565 3_564
O2 In1 C10 28.1(3) 5_565 5_565
O2 In1 C10 115.2(4) 3_564 5_565
O3 In1 C10 97.2(3) . 5_565
O3 In1 C10 109.4(3) 6 5_565
O1 In1 C10 82.6(3) 6 5_565
O1 In1 C10 91.8(3) . 5_565
O4 In1 C10 28.7(3) 5_565 5_565
O4 In1 C10 169.1(4) 3_564 5_565
O2 In1 C10 115.2(4) 5_565 3_564
O2 In1 C10 28.1(3) 3_564 3_564
O3 In1 C10 109.4(3) . 3_564
O3 In1 C10 97.2(3) 6 3_564
O1 In1 C10 91.8(3) 6 3_564
O1 In1 C10 82.6(3) . 3_564
O4 In1 C10 169.1(4) 5_565 3_564
O4 In1 C10 28.7(3) 3_564 3_564
C10 In1 C10 142.8(6) 5_565 3_564
O2 In1 C9 95.2(3) 5_565 .
O2 In1 C9 111.1(4) 3_564 .
O3 In1 C9 27.9(3) . .
O3 In1 C9 115.5(4) 6 .
O1 In1 C9 167.9(4) 6 .
O1 In1 C9 28.2(3) . .
O4 In1 C9 90.3(3) 5_565 .
O4 In1 C9 83.7(3) 3_564 .
C10 In1 C9 93.3(3) 5_565 .
C10 In1 C9 98.3(3) 3_564 .
O2 In1 C9 111.1(4) 5_565 6
O2 In1 C9 95.2(3) 3_564 6
O3 In1 C9 115.5(4) . 6
O3 In1 C9 27.9(3) 6 6
O1 In1 C9 28.2(3) 6 6
O1 In1 C9 167.9(4) . 6
O4 In1 C9 83.7(3) 5_565 6
O4 In1 C9 90.3(3) 3_564 6
C10 In1 C9 98.3(3) 5_565 6
C10 In1 C9 93.3(3) 3_564 6
C9 In1 C9 143.2(6) . 6
C9 O1 In1 90.5(6) . .
C10 O2 In1 95.7(6) . 2_665
C9 O3 In1 92.9(7) . .
C10 O4 In1 86.7(7) . 2_665
C2 C1 C5 103.2(8) . .
C2 C1 C9 112.2(8) . .
C5 C1 C9 111.7(10) . .
C2 C1 C6 111.4(9) . .
C5 C1 C6 111.9(10) . .
C9 C1 C6 106.5(9) . .
C1 C2 C7 111.4(8) . .
C1 C2 C3 103.0(8) . .
C7 C2 C3 112.7(8) . .
C1 C2 C8 113.4(9) . .
C7 C2 C8 104.6(11) . .
C3 C2 C8 112.1(10) . .
C4 C3 C10 114.1(10) . .
C4 C3 C2 104.3(9) . .
C10 C3 C2 112.8(8) . .
C4 C3 H3A 108.5 . .
C10 C3 H3A 108.5 . .
C2 C3 H3A 108.5 . .
C5 C4 C3 107.1(10) . .
C5 C4 H4A 110.3 . .
C3 C4 H4A 110.3 . .
C5 C4 H4B 110.3 . .
C3 C4 H4B 110.3 . .
H4A C4 H4B 108.5 . .
C4 C5 C1 107.1(10) . .
C4 C5 H5A 110.3 . .
C1 C5 H5A 110.3 . .
C4 C5 H5B 110.3 . .
C1 C5 H5B 110.3 . .
H5A C5 H5B 108.6 . .
C1 C6 H6A 109.5 . .
C1 C6 H6B 109.5 . .
H6A C6 H6B 109.5 . .
C1 C6 H6C 109.5 . .
H6A C6 H6C 109.5 . .
H6B C6 H6C 109.5 . .
C2 C7 H7A 109.5 . .
C2 C7 H7B 109.5 . .
H7A C7 H7B 109.5 . .
C2 C7 H7C 109.5 . .
H7A C7 H7C 109.5 . .
H7B C7 H7C 109.5 . .
C2 C8 H8A 109.5 . .
C2 C8 H8B 109.5 . .
H8A C8 H8B 109.5 . .
C2 C8 H8C 109.5 . .
H8A C8 H8C 109.5 . .
H8B C8 H8C 109.5 . .
O3 C9 O1 120.1(9) . .
O3 C9 C1 121.6(12) . .
O1 C9 C1 118.3(11) . .
O3 C9 In1 59.2(5) . .
O1 C9 In1 61.3(5) . .
C1 C9 In1 172.5(6) . .
O2 C10 O4 120.7(9) . .
O2 C10 C3 121.3(11) . .
O4 C10 C3 118.0(11) . .
O2 C10 In1 56.2(5) . 2_665
O4 C10 In1 64.5(5) . 2_665
C3 C10 In1 177.0(9) . 2_665
N1 C11 H11A 109.5 . .
N1 C11 H11B 109.5 . .
H11A C11 H11B 109.5 . .
N1 C11 H11C 109.5 . .
H11A C11 H11C 109.5 . .
H11B C11 H11C 109.5 . .
N1 C12 H12A 109.5 . .
N1 C12 H12B 109.5 . .
H12A C12 H12B 109.5 . .
N1 C12 H12C 109.5 . .
H12A C12 H12C 109.5 . .
H12B C12 H12C 109.5 . .
C11 N1 C11 111(2) . 5
C11 N1 C12 110.1(10) . .
C11 N1 C12 106.9(16) 5 .
C11 N1 C12 106.9(16) . 5
C11 N1 C12 110.1(10) 5 5
C12 N1 C12 112(3) . 5

loop_
_geom_bond_atom_site_label_1
_geom_bond_atom_site_label_2
_geom_bond_distance
_geom_bond_site_symmetry_2
In1 O2 2.195(7) 5_565
In1 O2 2.195(7) 3_564
In1 O3 2.264(7) .
In1 O3 2.264(7) 6
In1 O1 2.310(7) 6
In1 O1 2.310(7) .
In1 O4 2.378(7) 5_565
In1 O4 2.378(7) 3_564
In1 C10 2.629(10) 5_565
In1 C10 2.629(10) 3_564
In1 C9 2.633(10) .
In1 C9 2.633(10) 6
O1 C9 1.246(13) .
O2 C10 1.245(13) .
O2 In1 2.195(7) 2_665
O3 C9 1.235(13) .
O4 C10 1.266(14) .
O4 In1 2.378(7) 2_665
C1 C2 1.528(13) .
C1 C5 1.531(18) .
C1 C9 1.537(14) .
C1 C6 1.585(14) .
C2 C7 1.537(14) .
C2 C3 1.541(15) .
C2 C8 1.576(17) .
C3 C4 1.513(17) .
C3 C10 1.532(13) .
C3 H3A 0.9800 .
C4 C5 1.505(17) .
C4 H4A 0.9700 .
C4 H4B 0.9700 .
C5 H5A 0.9700 .
C5 H5B 0.9700 .
C6 H6A 0.9600 .
C6 H6B 0.9600 .
C6 H6C 0.9600 .
C7 H7A 0.9600 .
C7 H7B 0.9600 .
C7 H7C 0.9600 .
C8 H8A 0.9600 .
C8 H8B 0.9600 .
C8 H8C 0.9600 .
C10 In1 2.629(10) 2_665
C11 N1 1.446(19) .
C11 H11A 0.9600 .
C11 H11B 0.9600 .
C11 H11C 0.9600 .
C12 N1 1.49(2) .
C12 H12A 0.9600 .
C12 H12B 0.9600 .
C12 H12C 0.9600 .
N1 C11 1.446(19) 5
N1 C12 1.49(2) 5
